data_2224980
loop_
_publ_author_name
'Abo-Amer, Anwar'

_publ_section_title
;
 <i>cis</i>-Dimethylbis(triphenylarsine)platinum(II)
;
_journal_coeditor_code HB5294
_journal_issue 2
_journal_name_full 'Acta Crystallographica Section E'
_journal_page_first m172
_journal_paper_doi 10.1107/S1600536809055470
_journal_volume 66
_journal_year 2010
_chemical_formula_iupac '[Pt (C H3)2 (C18 H15 As)2]'
_chemical_formula_moiety 'C38 H36 As2 Pt'
_chemical_formula_sum 'C38 H36 As2 Pt'
_chemical_formula_weight 837.60
_chemical_name_systematic
;
<i>cis</i>-Dimethylbis(triphenylarsine)platinum(II)
;
_space_group_IT_number 2
_symmetry_cell_setting triclinic
_symmetry_space_group_name_Hall '-P 1'
_symmetry_space_group_name_H-M 'P -1'
_atom_sites_solution_hydrogens geom
_atom_sites_solution_primary direct
_atom_sites_solution_secondary difmap
_audit_creation_method SHELXL-97
_cell_angle_alpha 91.106(2)
_cell_angle_beta 99.588(2)
_cell_angle_gamma 115.227(2)
_cell_formula_units_Z 2
_cell_length_a 10.1033(9)
_cell_length_b 10.3937(8)
_cell_length_c 17.2452(13)
_cell_measurement_reflns_used 9885
_cell_measurement_temperature 150(2)
_cell_measurement_theta_max 30.16
_cell_measurement_theta_min 2.27
_cell_volume 1607.0(2)
_computing_cell_refinement 'SAINT (Bruker, 2001)'
_computing_data_collection 'APEX2 (Bruker, 2001)'
_computing_data_reduction 'SAINT (Bruker, 2001)'
_computing_molecular_graphics 'SHELXTL (Sheldrick, 2008)'
_computing_publication_material 'SHELXTL (Sheldrick, 2008)'
_computing_structure_refinement 'SHELXL97 (Sheldrick, 2008)'
_computing_structure_solution 'SHELXS97 (Sheldrick, 2008)'
_diffrn_ambient_temperature 150(2)
_diffrn_measured_fraction_theta_full 0.985
_diffrn_measured_fraction_theta_max 0.985
_diffrn_measurement_device_type 'Bruker APEXII CCD'
_diffrn_measurement_method '\f and \w scans'
_diffrn_radiation_monochromator graphite
_diffrn_radiation_source 'fine-focus sealed tube'
_diffrn_radiation_type MoK\a
_diffrn_radiation_wavelength 0.71073
_diffrn_reflns_av_R_equivalents 0.0192
_diffrn_reflns_av_sigmaI/netI 0.0292
_diffrn_reflns_limit_h_max 13
_diffrn_reflns_limit_h_min -14
_diffrn_reflns_limit_k_max 14
_diffrn_reflns_limit_k_min -14
_diffrn_reflns_limit_l_max 24
_diffrn_reflns_limit_l_min -24
_diffrn_reflns_number 19166
_diffrn_reflns_theta_full 30.16
_diffrn_reflns_theta_max 30.16
_diffrn_reflns_theta_min 1.20
_exptl_absorpt_coefficient_mu 6.434
_exptl_absorpt_correction_T_max 0.374
_exptl_absorpt_correction_T_min 0.332
_exptl_absorpt_correction_type multi-scan
_exptl_absorpt_process_details '(SADABS; Bruker, 2001)'
_exptl_crystal_colour colourless
_exptl_crystal_density_diffrn 1.731
_exptl_crystal_density_method 'not measured'
_exptl_crystal_description prism
_exptl_crystal_F_000 816
_exptl_crystal_size_max 0.22
_exptl_crystal_size_mid 0.20
_exptl_crystal_size_min 0.19
_refine_diff_density_max 0.559
_refine_diff_density_min -1.070
_refine_ls_extinction_method none
_refine_ls_goodness_of_fit_ref 0.642
_refine_ls_hydrogen_treatment constr
_refine_ls_matrix_type full
_refine_ls_number_parameters 372
_refine_ls_number_reflns 9358
_refine_ls_number_restraints 0
_refine_ls_restrained_S_all 0.642
_refine_ls_R_factor_all 0.0240
_refine_ls_R_factor_gt 0.0203
_refine_ls_shift/su_max 0.066
_refine_ls_shift/su_mean 0.004
_refine_ls_structure_factor_coef Fsqd
_refine_ls_weighting_details 'calc w=1/[\s^2^(Fo^2^)+(0.1000P)^2^] where P=(Fo^2^+2Fc^2^)/3'
_refine_ls_weighting_scheme calc
_refine_ls_wR_factor_gt 0.0702
_refine_ls_wR_factor_ref 0.0774
_reflns_number_gt 8543
_reflns_number_total 9358
_reflns_threshold_expression I>2\s(I)
_cod_data_source_file hb5294.cif
_cod_data_source_block I
_cod_depositor_comments
;
The following automatic conversions were performed:
'_symmetry_cell_setting' value 'Triclinic' changed to 'triclinic'
according to '/home/saulius/struct/CIF-dictionaries/cif_core.dic'
dictionary named 'cif_core.dic' version 2.4.1 from 2010-06-29.

Automatic conversion script
Id: cif_fix_enum 1527 2010-12-29 10:47:43Z saulius 

The following automatic conversions were performed:

'_symmetry_cell_setting' value 'Triclinic' changed to 'triclinic'
according to /home/saulius/struct/CIF-dictionaries/cif_core.dic
dictionary named 'cif_core.dic' version 2.4.1 from 2010-06-29.

Automatic conversion script
Id: cif_fix_values 1715 2011-07-08 13:25:40Z adriana 
;
_cod_database_code 2224980
_cod_database_fobs_code 2224980

loop_
_symmetry_equiv_pos_as_xyz
'x, y, z'
'-x, -y, -z'

loop_
_atom_site_type_symbol
_atom_site_label
_atom_site_fract_x
_atom_site_fract_y
_atom_site_fract_z
_atom_site_U_iso_or_equiv
_atom_site_adp_type
_atom_site_calc_flag
_atom_site_refinement_flags
_atom_site_occupancy
_atom_site_disorder_assembly
_atom_site_disorder_group
Pt Pt1 1.029195(9) 0.072490(9) 0.271372(5) 0.01642(4) Uani d . 1 . .
As As1 1.04466(3) 0.25078(3) 0.367248(15) 0.01542(6) Uani d . 1 . .
As As2 0.85760(3) 0.10672(3) 0.168572(15) 0.01719(6) Uani d . 1 . .
C C1 0.8543(3) 0.2235(3) 0.39079(15) 0.0188(4) Uani d . 1 . .
C C2 0.8076(3) 0.3307(3) 0.39670(16) 0.0236(5) Uani d . 1 . .
H H2 0.8707 0.4259 0.3885 0.028 Uiso calc R 1 . .
C C3 0.6679(3) 0.2982(4) 0.41463(17) 0.0311(6) Uani d . 1 . .
H H3 0.6352 0.3710 0.4180 0.037 Uiso calc R 1 . .
C C4 0.5768(3) 0.1597(4) 0.42758(19) 0.0357(7) Uani d . 1 . .
H H4 0.4829 0.1382 0.4412 0.043 Uiso calc R 1 . .
C C5 0.6223(3) 0.0536(4) 0.42067(19) 0.0336(7) Uani d . 1 . .
H H5 0.5586 -0.0414 0.4288 0.040 Uiso calc R 1 . .
C C6 0.7605(3) 0.0839(3) 0.40192(17) 0.0248(5) Uani d . 1 . .
H H6 0.7908 0.0098 0.3967 0.030 Uiso calc R 1 . .
C C7 1.1385(2) 0.4450(3) 0.33885(15) 0.0176(4) Uani d . 1 . .
C C8 1.1859(3) 0.4651(3) 0.26647(16) 0.0241(5) Uani d . 1 . .
H H8 1.1696 0.3849 0.2322 0.029 Uiso calc R 1 . .
C C9 1.2570(3) 0.6023(3) 0.2447(2) 0.0322(6) Uani d . 1 . .
H H9 1.2887 0.6161 0.1954 0.039 Uiso calc R 1 . .
C C10 1.2818(3) 0.7199(3) 0.2954(2) 0.0330(7) Uani d . 1 . .
H H10 1.3291 0.8139 0.2803 0.040 Uiso calc R 1 . .
C C11 1.2374(3) 0.6997(3) 0.3677(2) 0.0295(6) Uani d . 1 . .
H H11 1.2559 0.7800 0.4026 0.035 Uiso calc R 1 . .
C C12 1.1659(3) 0.5623(3) 0.38953(16) 0.0227(5) Uani d . 1 . .
H H12 1.1358 0.5489 0.4393 0.027 Uiso calc R 1 . .
C C13 1.1613(3) 0.2778(3) 0.47356(15) 0.0180(4) Uani d . 1 . .
C C14 1.3155(3) 0.3227(3) 0.48190(17) 0.0246(5) Uani d . 1 . .
H H14 1.3604 0.3403 0.4366 0.029 Uiso calc R 1 . .
C C15 1.4027(3) 0.3414(3) 0.55628(19) 0.0299(6) Uani d . 1 . .
H H15 1.5072 0.3723 0.5617 0.036 Uiso calc R 1 . .
C C16 1.3385(3) 0.3152(3) 0.62213(18) 0.0303(6) Uani d . 1 . .
H H16 1.3988 0.3279 0.6728 0.036 Uiso calc R 1 . .
C C17 1.1872(4) 0.2707(4) 0.61499(18) 0.0340(7) Uani d . 1 . .
H H17 1.1434 0.2533 0.6607 0.041 Uiso calc R 1 . .
C C18 1.0979(3) 0.2513(3) 0.54014(17) 0.0264(5) Uani d . 1 . .
H H18 0.9934 0.2198 0.5352 0.032 Uiso calc R 1 . .
C C19 1.0329(3) -0.0808(3) 0.19328(19) 0.0294(6) Uani d . 1 . .
H H19A 1.1365 -0.0600 0.1916 0.044 Uiso calc R 1 . .
H H19B 0.9808 -0.0790 0.1403 0.044 Uiso calc R 1 . .
H H19C 0.9833 -0.1757 0.2112 0.044 Uiso calc R 1 . .
C C20 1.1755(3) 0.0233(3) 0.34881(18) 0.0297(6) Uani d . 1 . .
H H20A 1.1554 -0.0765 0.3362 0.045 Uiso calc R 1 . .
H H20B 1.1627 0.0367 0.4030 0.045 Uiso calc R 1 . .
H H20C 1.2780 0.0862 0.3440 0.045 Uiso calc R 1 . .
C C21 0.7011(3) -0.0729(3) 0.11442(15) 0.0190(4) Uani d . 1 . .
C C22 0.6602(3) -0.1928(3) 0.15666(18) 0.0266(5) Uani d . 1 . .
H H22 0.7092 -0.1856 0.2097 0.032 Uiso calc R 1 . .
C C23 0.5468(3) -0.3232(3) 0.1202(2) 0.0320(6) Uani d . 1 . .
H H23 0.5195 -0.4051 0.1486 0.038 Uiso calc R 1 . .
C C24 0.4745(3) -0.3344(3) 0.0442(2) 0.0314(6) Uani d . 1 . .
H H24 0.3960 -0.4234 0.0206 0.038 Uiso calc R 1 . .
C C25 0.5153(3) -0.2165(3) 0.00144(18) 0.0286(6) Uani d . 1 . .
H H25 0.4660 -0.2248 -0.0517 0.034 Uiso calc R 1 . .
C C26 0.6292(3) -0.0855(3) 0.03672(16) 0.0231(5) Uani d . 1 . .
H H26 0.6577 -0.0046 0.0075 0.028 Uiso calc R 1 . .
C C27 0.9495(3) 0.2048(3) 0.08340(16) 0.0208(5) Uani d . 1 . .
C C28 1.0904(3) 0.2177(3) 0.07933(18) 0.0256(5) Uani d . 1 . .
H H28 1.1393 0.1803 0.1179 0.031 Uiso calc R 1 . .
C C29 1.1602(3) 0.2855(3) 0.0186(2) 0.0338(7) Uani d . 1 . .
H H29 1.2560 0.2925 0.0155 0.041 Uiso calc R 1 . .
C C30 1.0929(4) 0.3417(3) -0.03621(19) 0.0326(7) Uani d . 1 . .
H H30 1.1421 0.3888 -0.0770 0.039 Uiso calc R 1 . .
C C31 0.9532(4) 0.3303(3) -0.03262(18) 0.0317(6) Uani d . 1 . .
H H31 0.9059 0.3689 -0.0713 0.038 Uiso calc R 1 . .
C C32 0.8815(3) 0.2632(3) 0.02676(17) 0.0260(5) Uani d . 1 . .
H H32 0.7856 0.2566 0.0291 0.031 Uiso calc R 1 . .
C C33 0.7360(3) 0.2037(3) 0.18684(15) 0.0196(5) Uani d . 1 . .
C C34 0.7918(3) 0.3515(3) 0.18978(17) 0.0236(5) Uani d . 1 . .
H H34 0.8900 0.4068 0.1812 0.028 Uiso calc R 1 . .
C C35 0.7047(3) 0.4193(3) 0.20524(18) 0.0297(6) Uani d . 1 . .
H H35 0.7431 0.5203 0.2063 0.036 Uiso calc R 1 . .
C C36 0.5628(4) 0.3401(4) 0.2190(2) 0.0328(6) Uani d . 1 . .
H H36 0.5037 0.3866 0.2297 0.039 Uiso calc R 1 . .
C C37 0.5064(3) 0.1928(4) 0.21732(19) 0.0322(6) Uani d . 1 . .
H H37 0.4089 0.1383 0.2270 0.039 Uiso calc R 1 . .
C C38 0.5923(3) 0.1251(3) 0.20146(17) 0.0261(5) Uani d . 1 . .
H H38 0.5532 0.0241 0.2005 0.031 Uiso calc R 1 . .

loop_
_atom_site_aniso_label
_atom_site_aniso_U_11
_atom_site_aniso_U_22
_atom_site_aniso_U_33
_atom_site_aniso_U_12
_atom_site_aniso_U_13
_atom_site_aniso_U_23
Pt1 0.01636(6) 0.01714(6) 0.01599(6) 0.00868(4) 0.00017(4) -0.00089(4)
As1 0.01461(10) 0.01646(11) 0.01471(12) 0.00679(9) 0.00170(9) 0.00018(9)
As2 0.01673(11) 0.01870(12) 0.01557(12) 0.00809(9) 0.00068(9) 0.00099(9)
C1 0.0151(9) 0.0246(12) 0.0153(11) 0.0081(9) 0.0010(8) 0.0000(9)
C2 0.0226(11) 0.0284(13) 0.0212(12) 0.0137(10) 0.0009(10) -0.0017(10)
C3 0.0269(12) 0.0515(18) 0.0212(13) 0.0245(13) 0.0012(11) -0.0013(12)
C4 0.0186(11) 0.064(2) 0.0231(14) 0.0167(13) 0.0042(10) 0.0064(14)
C5 0.0202(12) 0.0395(17) 0.0292(15) 0.0011(11) 0.0062(11) 0.0046(13)
C6 0.0183(10) 0.0248(12) 0.0272(14) 0.0060(9) 0.0027(10) 0.0022(10)
C7 0.0157(9) 0.0182(11) 0.0183(11) 0.0072(8) 0.0023(8) 0.0003(9)
C8 0.0226(11) 0.0270(13) 0.0199(12) 0.0084(10) 0.0034(10) 0.0001(10)
C9 0.0307(13) 0.0323(15) 0.0314(16) 0.0094(12) 0.0110(12) 0.0135(12)
C10 0.0308(14) 0.0239(13) 0.0427(18) 0.0112(11) 0.0039(13) 0.0125(13)
C11 0.0284(13) 0.0202(12) 0.0389(17) 0.0109(10) 0.0031(12) 0.0046(11)
C12 0.0254(11) 0.0216(12) 0.0206(12) 0.0104(10) 0.0028(10) 0.0006(9)
C13 0.0173(9) 0.0179(10) 0.0159(11) 0.0061(8) 0.0007(8) 0.0004(8)
C14 0.0215(11) 0.0284(13) 0.0225(13) 0.0103(10) 0.0025(10) 0.0026(10)
C15 0.0206(11) 0.0296(14) 0.0328(16) 0.0082(10) -0.0044(11) 0.0038(12)
C16 0.0316(13) 0.0293(14) 0.0228(13) 0.0116(11) -0.0088(11) 0.0032(11)
C17 0.0377(15) 0.0427(17) 0.0181(13) 0.0153(14) 0.0019(12) 0.0054(12)
C18 0.0244(12) 0.0352(15) 0.0203(13) 0.0127(11) 0.0062(10) 0.0057(11)
C19 0.0348(14) 0.0320(15) 0.0272(14) 0.0222(12) 0.0009(12) -0.0050(11)
C20 0.0353(14) 0.0370(15) 0.0254(14) 0.0275(13) -0.0040(11) -0.0033(12)
C21 0.0182(10) 0.0194(11) 0.0177(11) 0.0074(9) 0.0014(9) 0.0016(9)
C22 0.0256(12) 0.0269(13) 0.0258(14) 0.0106(10) 0.0024(10) 0.0090(11)
C23 0.0261(12) 0.0236(13) 0.0437(18) 0.0082(11) 0.0065(12) 0.0107(12)
C24 0.0195(11) 0.0241(13) 0.0434(18) 0.0052(10) 0.0000(11) -0.0032(12)
C25 0.0224(11) 0.0319(14) 0.0252(14) 0.0089(11) -0.0030(10) -0.0044(11)
C26 0.0219(11) 0.0240(12) 0.0201(12) 0.0083(10) -0.0001(9) 0.0029(10)
C27 0.0201(10) 0.0197(11) 0.0203(12) 0.0065(9) 0.0040(9) -0.0006(9)
C28 0.0230(11) 0.0260(13) 0.0301(14) 0.0115(10) 0.0089(10) 0.0005(11)
C29 0.0327(14) 0.0280(14) 0.0405(18) 0.0088(12) 0.0192(13) 0.0018(12)
C30 0.0421(16) 0.0236(13) 0.0274(15) 0.0064(12) 0.0172(13) -0.0010(11)
C31 0.0423(16) 0.0275(14) 0.0215(14) 0.0108(12) 0.0079(12) 0.0051(11)
C32 0.0277(12) 0.0251(13) 0.0225(13) 0.0091(10) 0.0042(10) 0.0045(10)
C33 0.0195(10) 0.0270(12) 0.0151(11) 0.0131(9) 0.0022(9) 0.0039(9)
C34 0.0265(12) 0.0242(12) 0.0227(13) 0.0143(10) 0.0024(10) 0.0024(10)
C35 0.0374(15) 0.0319(14) 0.0274(14) 0.0220(13) 0.0065(12) 0.0031(11)
C36 0.0394(15) 0.0419(17) 0.0301(15) 0.0282(14) 0.0104(13) 0.0077(13)
C37 0.0306(13) 0.0448(18) 0.0283(15) 0.0203(13) 0.0129(12) 0.0112(13)
C38 0.0261(12) 0.0304(14) 0.0247(13) 0.0137(11) 0.0079(10) 0.0074(11)

loop_
_atom_type_symbol
_atom_type_description
_atom_type_scat_dispersion_real
_atom_type_scat_dispersion_imag
_atom_type_scat_source
C C 0.0033 0.0016 'International Tables Vol C Tables 4.2.6.8 and 6.1.1.4'
H H 0.0000 0.0000 'International Tables Vol C Tables 4.2.6.8 and 6.1.1.4'
As As 0.0499 2.0058 'International Tables Vol C Tables 4.2.6.8 and 6.1.1.4'
Pt Pt -1.7033 8.3905 'International Tables Vol C Tables 4.2.6.8 and 6.1.1.4'

loop_
_geom_angle_atom_site_label_1
_geom_angle_atom_site_label_2
_geom_angle_atom_site_label_3
_geom_angle_site_symmetry_1
_geom_angle_site_symmetry_3
_geom_angle
_geom_angle_publ_flag
C20 Pt1 C19 . . 84.17(12) ?
C20 Pt1 As1 . . 91.34(8) ?
C19 Pt1 As1 . . 175.17(8) ?
C20 Pt1 As2 . . 172.47(8) ?
C19 Pt1 As2 . . 88.30(9) ?
As1 Pt1 As2 . . 96.184(10) ?
C1 As1 C7 . . 106.44(10) ?
C1 As1 C13 . . 100.90(10) ?
C7 As1 C13 . . 99.16(10) ?
C1 As1 Pt1 . . 114.16(8) ?
C7 As1 Pt1 . . 114.10(7) ?
C13 As1 Pt1 . . 120.02(7) ?
C27 As2 C21 . . 103.04(11) ?
C27 As2 C33 . . 101.73(11) ?
C21 As2 C33 . . 99.24(11) ?
C27 As2 Pt1 . . 113.51(8) ?
C21 As2 Pt1 . . 112.60(8) ?
C33 As2 Pt1 . . 123.96(7) ?
C2 C1 C6 . . 119.8(2) ?
C2 C1 As1 . . 125.07(19) ?
C6 C1 As1 . . 115.17(19) ?
C1 C2 C3 . . 119.9(3) ?
C1 C2 H2 . . 120.1 ?
C3 C2 H2 . . 120.1 ?
C4 C3 C2 . . 120.0(3) ?
C4 C3 H3 . . 120.0 ?
C2 C3 H3 . . 120.0 ?
C5 C4 C3 . . 120.1(3) ?
C5 C4 H4 . . 120.0 ?
C3 C4 H4 . . 120.0 ?
C4 C5 C6 . . 120.6(3) ?
C4 C5 H5 . . 119.7 ?
C6 C5 H5 . . 119.7 ?
C5 C6 C1 . . 119.6(3) ?
C5 C6 H6 . . 120.2 ?
C1 C6 H6 . . 120.2 ?
C12 C7 C8 . . 119.8(2) ?
C12 C7 As1 . . 122.02(19) ?
C8 C7 As1 . . 118.05(19) ?
C9 C8 C7 . . 120.0(3) ?
C9 C8 H8 . . 120.0 ?
C7 C8 H8 . . 120.0 ?
C8 C9 C10 . . 119.8(3) ?
C8 C9 H9 . . 120.1 ?
C10 C9 H9 . . 120.1 ?
C11 C10 C9 . . 120.0(3) ?
C11 C10 H10 . . 120.0 ?
C9 C10 H10 . . 120.0 ?
C10 C11 C12 . . 120.2(3) ?
C10 C11 H11 . . 119.9 ?
C12 C11 H11 . . 119.9 ?
C7 C12 C11 . . 120.1(3) ?
C7 C12 H12 . . 120.0 ?
C11 C12 H12 . . 120.0 ?
C18 C13 C14 . . 119.1(2) ?
C18 C13 As1 . . 122.79(19) ?
C14 C13 As1 . . 118.08(19) ?
C15 C14 C13 . . 120.1(3) ?
C15 C14 H14 . . 119.9 ?
C13 C14 H14 . . 119.9 ?
C16 C15 C14 . . 120.3(3) ?
C16 C15 H15 . . 119.9 ?
C14 C15 H15 . . 119.9 ?
C15 C16 C17 . . 120.4(3) ?
C15 C16 H16 . . 119.8 ?
C17 C16 H16 . . 119.8 ?
C16 C17 C18 . . 119.9(3) ?
C16 C17 H17 . . 120.1 ?
C18 C17 H17 . . 120.1 ?
C13 C18 C17 . . 120.2(3) ?
C13 C18 H18 . . 119.9 ?
C17 C18 H18 . . 119.9 ?
Pt1 C19 H19A . . 109.5 ?
Pt1 C19 H19B . . 109.5 ?
H19A C19 H19B . . 109.5 ?
Pt1 C19 H19C . . 109.5 ?
H19A C19 H19C . . 109.5 ?
H19B C19 H19C . . 109.5 ?
Pt1 C20 H20A . . 109.5 ?
Pt1 C20 H20B . . 109.5 ?
H20A C20 H20B . . 109.5 ?
Pt1 C20 H20C . . 109.5 ?
H20A C20 H20C . . 109.5 ?
H20B C20 H20C . . 109.5 ?
C26 C21 C22 . . 119.6(2) ?
C26 C21 As2 . . 122.77(19) ?
C22 C21 As2 . . 117.67(19) ?
C23 C22 C21 . . 119.4(3) ?
C23 C22 H22 . . 120.3 ?
C21 C22 H22 . . 120.3 ?
C24 C23 C22 . . 120.8(3) ?
C24 C23 H23 . . 119.6 ?
C22 C23 H23 . . 119.6 ?
C23 C24 C25 . . 120.2(3) ?
C23 C24 H24 . . 119.9 ?
C25 C24 H24 . . 119.9 ?
C24 C25 C26 . . 119.7(3) ?
C24 C25 H25 . . 120.1 ?
C26 C25 H25 . . 120.1 ?
C21 C26 C25 . . 120.3(3) ?
C21 C26 H26 . . 119.9 ?
C25 C26 H26 . . 119.9 ?
C28 C27 C32 . . 118.8(3) ?
C28 C27 As2 . . 117.8(2) ?
C32 C27 As2 . . 123.44(19) ?
C27 C28 C29 . . 119.9(3) ?
C27 C28 H28 . . 120.0 ?
C29 C28 H28 . . 120.0 ?
C30 C29 C28 . . 120.8(3) ?
C30 C29 H29 . . 119.6 ?
C28 C29 H29 . . 119.6 ?
C29 C30 C31 . . 119.9(3) ?
C29 C30 H30 . . 120.1 ?
C31 C30 H30 . . 120.1 ?
C30 C31 C32 . . 120.5(3) ?
C30 C31 H31 . . 119.8 ?
C32 C31 H31 . . 119.8 ?
C31 C32 C27 . . 120.2(3) ?
C31 C32 H32 . . 119.9 ?
C27 C32 H32 . . 119.9 ?
C34 C33 C38 . . 118.6(2) ?
C34 C33 As2 . . 121.24(19) ?
C38 C33 As2 . . 120.0(2) ?
C33 C34 C35 . . 120.4(3) ?
C33 C34 H34 . . 119.8 ?
C35 C34 H34 . . 119.8 ?
C36 C35 C34 . . 120.2(3) ?
C36 C35 H35 . . 119.9 ?
C34 C35 H35 . . 119.9 ?
C35 C36 C37 . . 120.0(3) ?
C35 C36 H36 . . 120.0 ?
C37 C36 H36 . . 120.0 ?
C38 C37 C36 . . 119.9(3) ?
C38 C37 H37 . . 120.0 ?
C36 C37 H37 . . 120.0 ?
C37 C38 C33 . . 120.8(3) ?
C37 C38 H38 . . 119.6 ?
C33 C38 H38 . . 119.6 ?

loop_
_geom_bond_atom_site_label_1
_geom_bond_atom_site_label_2
_geom_bond_site_symmetry_2
_geom_bond_distance
_geom_bond_publ_flag
Pt1 C20 . 2.060(3) y
Pt1 C19 . 2.083(3) y
Pt1 As1 . 2.3960(3) y
Pt1 As2 . 2.4086(3) y
As1 C1 . 1.935(2) ?
As1 C7 . 1.943(2) ?
As1 C13 . 1.951(2) ?
As2 C27 . 1.940(3) ?
As2 C21 . 1.945(2) ?
As2 C33 . 1.949(2) ?
C1 C2 . 1.391(4) ?
C1 C6 . 1.393(4) ?
C2 C3 . 1.395(4) ?
C2 H2 . 0.9500 ?
C3 C4 . 1.386(5) ?
C3 H3 . 0.9500 ?
C4 C5 . 1.374(5) ?
C4 H4 . 0.9500 ?
C5 C6 . 1.391(4) ?
C5 H5 . 0.9500 ?
C6 H6 . 0.9500 ?
C7 C12 . 1.384(3) ?
C7 C8 . 1.398(4) ?
C8 C9 . 1.388(4) ?
C8 H8 . 0.9500 ?
C9 C10 . 1.395(5) ?
C9 H9 . 0.9500 ?
C10 C11 . 1.384(5) ?
C10 H10 . 0.9500 ?
C11 C12 . 1.391(4) ?
C11 H11 . 0.9500 ?
C12 H12 . 0.9500 ?
C13 C18 . 1.383(4) ?
C13 C14 . 1.403(3) ?
C14 C15 . 1.388(4) ?
C14 H14 . 0.9500 ?
C15 C16 . 1.375(4) ?
C15 H15 . 0.9500 ?
C16 C17 . 1.378(4) ?
C16 H16 . 0.9500 ?
C17 C18 . 1.403(4) ?
C17 H17 . 0.9500 ?
C18 H18 . 0.9500 ?
C19 H19A . 0.9800 ?
C19 H19B . 0.9800 ?
C19 H19C . 0.9800 ?
C20 H20A . 0.9800 ?
C20 H20B . 0.9800 ?
C20 H20C . 0.9800 ?
C21 C26 . 1.388(4) ?
C21 C22 . 1.397(4) ?
C22 C23 . 1.396(4) ?
C22 H22 . 0.9500 ?
C23 C24 . 1.366(5) ?
C23 H23 . 0.9500 ?
C24 C25 . 1.387(4) ?
C24 H24 . 0.9500 ?
C25 C26 . 1.396(4) ?
C25 H25 . 0.9500 ?
C26 H26 . 0.9500 ?
C27 C28 . 1.385(3) ?
C27 C32 . 1.396(4) ?
C28 C29 . 1.395(4) ?
C28 H28 . 0.9500 ?
C29 C30 . 1.356(5) ?
C29 H29 . 0.9500 ?
C30 C31 . 1.377(5) ?
C30 H30 . 0.9500 ?
C31 C32 . 1.380(4) ?
C31 H31 . 0.9500 ?
C32 H32 . 0.9500 ?
C33 C34 . 1.389(4) ?
C33 C38 . 1.399(3) ?
C34 C35 . 1.393(4) ?
C34 H34 . 0.9500 ?
C35 C36 . 1.380(4) ?
C35 H35 . 0.9500 ?
C36 C37 . 1.385(5) ?
C36 H36 . 0.9500 ?
C37 C38 . 1.383(4) ?
C37 H37 . 0.9500 ?
C38 H38 . 0.9500 ?
